data_7122867
loop_
_publ_author_name
'So, Cheuk-Wai'
'Ismail , Muhammad Luthfi Bin'

_publ_section_title
;
 Synthesis of a Dimeric Phosphine-Stabilized
 Phosphidogermanium(I)-Amidogermanium(II) Derivative
;
_journal_name_full 'Chemical Communications'
_journal_paper_doi 10.1039/C8CC09454C
_journal_year 2019
_chemical_formula_sum 'C36 H37 Cl2 Ge2 N P2'
_chemical_formula_weight 761.68
_space_group_crystal_system triclinic
_space_group_IT_number 2
_space_group_name_Hall '-P 1'
_space_group_name_H-M_alt 'P -1'
_symmetry_space_group_name_Hall '-P 1'
_symmetry_space_group_name_H-M 'P -1'
_atom_sites_solution_hydrogens geom
_atom_sites_solution_primary dual
_audit_update_record
;
2018-11-19 deposited with the CCDC.
2019-01-17 downloaded from the CCDC.
;
_cell_angle_alpha 66.7498(13)
_cell_angle_beta 89.8652(15)
_cell_angle_gamma 81.2991(16)
_cell_formula_units_Z 4
_cell_length_a 10.8060(5)
_cell_length_b 16.9006(7)
_cell_length_c 20.7677(9)
_cell_measurement_reflns_used 9851
_cell_measurement_temperature 100.(2)
_cell_measurement_theta_max 30.1344
_cell_measurement_theta_min 2.4496
_cell_volume 3437.8(3)
_computing_cell_refinement 'SAINT V8.38A (Bruker AXS Inc., 2017)'
_computing_data_collection 'APEX3 (Bruker AXS Inc., 2018)'
_computing_data_reduction 'SAINT V8.38A (Bruker AXS Inc., 2017)'
_computing_molecular_graphics 'XP (Bruker AXS Inc., 2018)'
_computing_publication_material 'APEX3 (Bruker AXS Inc., 2018)'
_computing_structure_refinement 'SHELXL-2017/1 (Sheldrick, 2017)'
_computing_structure_solution 'XT, VERSION 2014/5'
_diffrn_ambient_temperature 100.(2)
_diffrn_detector_area_resol_mean 7.4074
_diffrn_measured_fraction_theta_full 0.992
_diffrn_measured_fraction_theta_max 0.992
_diffrn_measurement_device_type 'Photon II CPADs detector'
_diffrn_measurement_method 'phi and omega scans'
_diffrn_radiation_monochromator 'Multilayer Mirror'
_diffrn_radiation_type MoK\a
_diffrn_radiation_wavelength 0.71073
_diffrn_reflns_av_R_equivalents 0.0720
_diffrn_reflns_av_unetI/netI 0.1107
_diffrn_reflns_limit_h_max 15
_diffrn_reflns_limit_h_min -15
_diffrn_reflns_limit_k_max 22
_diffrn_reflns_limit_k_min -24
_diffrn_reflns_limit_l_max 0
_diffrn_reflns_limit_l_min -30
_diffrn_reflns_number 22757
_diffrn_reflns_theta_full 31.51
_diffrn_reflns_theta_max 31.51
_diffrn_reflns_theta_min 2.44
_diffrn_source 'Incoatec microfocus source'
_diffrn_source_type 'Bruker D8 Quest'
_exptl_absorpt_coefficient_mu 2.024
_exptl_absorpt_correction_T_max 0.77
_exptl_absorpt_correction_T_min 0.46
_exptl_absorpt_correction_type multi-scan
_exptl_absorpt_process_details 'TWINABS - Bruker AXS scaling for twinned crystals - Version 2012/1'
_exptl_crystal_colour colourless
_exptl_crystal_density_diffrn 1.472
_exptl_crystal_density_method 'not measured'
_exptl_crystal_description block
_exptl_crystal_F_000 1552
_exptl_crystal_size_max 0.260
_exptl_crystal_size_mid 0.220
_exptl_crystal_size_min 0.140
_refine_diff_density_max 1.880
_refine_diff_density_min -1.638
_refine_ls_extinction_method none
_refine_ls_goodness_of_fit_ref 1.014
_refine_ls_hydrogen_treatment constr
_refine_ls_matrix_type full
_refine_ls_number_parameters 783
_refine_ls_number_reflns 22757
_refine_ls_number_restraints 0
_refine_ls_restrained_S_all 1.014
_refine_ls_R_factor_all 0.1224
_refine_ls_R_factor_gt 0.0707
_refine_ls_shift/su_max 0.001
_refine_ls_shift/su_mean 0.000
_refine_ls_structure_factor_coef Fsqd
_refine_ls_weighting_details 'w=1/[\s^2^(Fo^2^)+(0.1130P)^2^] where P=(Fo^2^+2Fc^2^)/3'
_refine_ls_weighting_scheme calc
_refine_ls_wR_factor_gt 0.1694
_refine_ls_wR_factor_ref 0.2075
_reflns_number_gt 14254
_reflns_number_total 22757
_reflns_threshold_expression 'I > 2\s(I)'
_cod_data_source_file c8cc09454c2.cif
_cod_data_source_block scw2082m_0m_5
_cod_depositor_comments
;
The following automatic conversions were performed:

'_exptl_absorpt_correction_type' value 'Multi-Scan' changed to
'multi-scan' according to
/home/data/users/saulius/crontab/automatic-downloads/rss-feeds/RSC/lib/dictionaries/cif_core.dic
dictionary named 'cif_core.dic' version 2.4.2 from 2011-04-26.

Automatic conversion script
Id: cif_fix_values 4973 2017-02-22 13:04:09Z antanas 
;
_cod_database_code 7122867

loop_
_space_group_symop_operation_xyz
'x, y, z'
'-x, -y, -z'

loop_
_atom_site_type_symbol
_atom_site_label
_atom_site_fract_x
_atom_site_fract_y
_atom_site_fract_z
_atom_site_U_iso_or_equiv
_atom_site_adp_type
_atom_site_calc_flag
_atom_site_refinement_flags_adp
_atom_site_refinement_flags_posn
_atom_site_occupancy
C C1 0.6152(4) 0.7571(2) 0.4607(2) 0.0189(8) Uani d . . 1
C C2 0.5188(4) 0.7554(3) 0.4145(2) 0.0219(8) Uani d . . 1
C C3 0.5519(4) 0.7588(3) 0.3485(2) 0.0256(9) Uani d . . 1
H H3 0.489141 0.758149 0.316872 0.031 Uiso calc U R 1
C C4 0.6730(4) 0.7630(3) 0.3279(2) 0.0256(9) Uani d . . 1
H H4 0.693557 0.76366 0.283238 0.031 Uiso calc U R 1
C C5 0.7637(4) 0.7662(3) 0.3727(2) 0.0252(9) Uani d . . 1
H H5 0.846734 0.770057 0.358115 0.03 Uiso calc U R 1
C C6 0.7370(4) 0.7641(3) 0.4391(2) 0.0221(8) Uani d . . 1
C C7 0.8396(4) 0.7769(3) 0.4827(2) 0.0227(8) Uani d . . 1
H H7 0.810922 0.762767 0.531239 0.027 Uiso calc U R 1
C C8 0.9650(4) 0.7171(3) 0.4884(2) 0.0287(9) Uani d . . 1
H H8A 0.951913 0.656125 0.507378 0.043 Uiso calc U R 1
H H8B 1.025326 0.724954 0.51963 0.043 Uiso calc U R 1
H H8C 0.997712 0.7321 0.441684 0.043 Uiso calc U R 1
C C9 0.8595(4) 0.8731(3) 0.4519(2) 0.0309(10) Uani d . . 1
H H9A 0.891567 0.887762 0.40514 0.046 Uiso calc U R 1
H H9B 0.920153 0.881552 0.482716 0.046 Uiso calc U R 1
H H9C 0.779486 0.911041 0.448457 0.046 Uiso calc U R 1
C C10 0.3839(4) 0.7536(3) 0.4330(2) 0.0267(9) Uani d . . 1
H H10 0.378417 0.751204 0.481752 0.032 Uiso calc U R 1
C C11 0.2996(5) 0.8365(3) 0.3838(3) 0.0384(12) Uani d . . 1
H H11A 0.331728 0.88763 0.384127 0.058 Uiso calc U R 1
H H11B 0.214169 0.836933 0.399739 0.058 Uiso calc U R 1
H H11C 0.298843 0.838393 0.336079 0.058 Uiso calc U R 1
C C12 0.3376(5) 0.6726(3) 0.4318(3) 0.0341(11) Uani d . . 1
H H12A 0.340964 0.673863 0.384278 0.051 Uiso calc U R 1
H H12B 0.250926 0.672464 0.445879 0.051 Uiso calc U R 1
H H12C 0.391198 0.619871 0.464573 0.051 Uiso calc U R 1
C C13 0.5594(4) 0.9005(3) 0.6876(2) 0.0241(9) Uani d . . 1
C C14 0.4467(5) 0.9567(3) 0.6654(2) 0.0301(10) Uani d . . 1
H H14 0.397921 0.958854 0.626609 0.036 Uiso calc U R 1
C C15 0.4049(5) 1.0101(3) 0.7002(2) 0.0363(12) Uani d . . 1
H H15 0.328688 1.05021 0.684431 0.044 Uiso calc U R 1
C C16 0.4748(5) 1.0047(3) 0.7579(2) 0.0350(11) Uani d . . 1
H H16 0.446548 1.041257 0.781724 0.042 Uiso calc U R 1
C C17 0.5837(5) 0.9473(3) 0.7808(2) 0.0374(12) Uani d . . 1
H H17 0.629933 0.943186 0.821178 0.045 Uiso calc U R 1
C C18 0.6284(5) 0.8947(3) 0.7459(2) 0.0344(11) Uani d . . 1
H H18 0.705256 0.855234 0.761741 0.041 Uiso calc U R 1
C C19 0.7834(4) 0.8516(3) 0.6312(2) 0.0231(8) Uani d . . 1
C C20 0.8060(5) 0.9371(3) 0.5973(2) 0.0313(10) Uani d . . 1
H H20 0.73734 0.983706 0.579108 0.038 Uiso calc U R 1
C C21 0.9270(5) 0.9546(4) 0.5899(3) 0.0397(12) Uani d . . 1
H H21 0.941437 1.013037 0.566473 0.048 Uiso calc U R 1
C C22 1.0273(5) 0.8873(4) 0.6164(3) 0.0443(14) Uani d . . 1
H H22 1.110592 0.89961 0.612357 0.053 Uiso calc U R 1
C C23 1.0067(5) 0.8019(4) 0.6490(3) 0.0403(12) Uani d . . 1
H H23 1.075951 0.755532 0.665685 0.048 Uiso calc U R 1
C C24 0.8860(4) 0.7838(3) 0.6574(2) 0.0301(10) Uani d . . 1
H H24 0.872402 0.725221 0.68091 0.036 Uiso calc U R 1
C C25 0.4737(4) 0.5994(3) 0.6114(2) 0.0226(8) Uani d . . 1
C C26 0.3480(4) 0.6376(3) 0.6081(2) 0.0247(9) Uani d . . 1
H H26 0.326795 0.698687 0.595726 0.03 Uiso calc U R 1
C C27 0.2540(4) 0.5857(3) 0.6230(2) 0.0286(9) Uani d . . 1
H H27 0.168668 0.611662 0.619891 0.034 Uiso calc U R 1
C C28 0.2853(4) 0.4964(3) 0.6424(3) 0.0334(11) Uani d . . 1
H H28 0.221185 0.461231 0.652389 0.04 Uiso calc U R 1
C C29 0.4079(4) 0.4588(3) 0.6472(3) 0.0331(11) Uani d . . 1
H H29 0.428267 0.397445 0.660827 0.04 Uiso calc U R 1
C C30 0.5029(5) 0.5086(3) 0.6325(2) 0.0301(10) Uani d . . 1
H H30 0.587827 0.48133 0.636649 0.036 Uiso calc U R 1
C C31 0.7352(4) 0.5911(3) 0.5953(2) 0.0220(8) Uani d . . 1
C C32 0.7416(4) 0.5585(3) 0.5424(2) 0.0237(8) Uani d . . 1
H H32 0.675797 0.577938 0.506681 0.028 Uiso calc U R 1
C C33 0.8437(4) 0.4983(3) 0.5422(2) 0.0278(9) Uani d . . 1
H H33 0.847204 0.476058 0.506634 0.033 Uiso calc U R 1
C C34 0.9408(4) 0.4701(3) 0.5937(2) 0.0267(9) Uani d . . 1
H H34 1.010038 0.428191 0.59362 0.032 Uiso calc U R 1
C C35 0.9369(4) 0.5029(3) 0.6448(2) 0.0255(9) Uani d . . 1
H H35 1.004323 0.484367 0.679427 0.031 Uiso calc U R 1
C C36 0.8346(4) 0.5629(3) 0.6459(2) 0.0244(9) Uani d . . 1
H H36 0.832499 0.584983 0.681527 0.029 Uiso calc U R 1
C C37 0.8670(4) 0.2675(3) 1.0135(2) 0.0230(8) Uani d . . 1
C C38 0.9591(4) 0.2855(3) 1.0520(2) 0.0269(9) Uani d . . 1
C C39 0.9251(5) 0.2944(3) 1.1137(3) 0.0356(11) Uani d . . 1
H H39 0.985012 0.30827 1.13931 0.043 Uiso calc U R 1
C C40 0.8087(5) 0.2842(3) 1.1390(3) 0.0371(12) Uani d . . 1
H H40 0.788809 0.290226 1.181548 0.045 Uiso calc U R 1
C C41 0.7198(5) 0.2646(3) 1.1013(2) 0.0296(10) Uani d . . 1
H H41 0.638716 0.257627 1.118307 0.036 Uiso calc U R 1
C C42 0.7487(4) 0.2553(3) 1.0391(2) 0.0242(9) Uani d . . 1
C C43 0.6505(4) 0.2287(3) 1.0025(2) 0.0255(9) Uani d . . 1
H H43 0.677371 0.23834 0.954213 0.031 Uiso calc U R 1
C C44 0.6466(5) 0.1311(3) 1.0420(2) 0.0333(11) Uani d . . 1
H H44A 0.609665 0.121016 1.08712 0.05 Uiso calc U R 1
H H44B 0.731963 0.098224 1.050099 0.05 Uiso calc U R 1
H H44C 0.595504 0.111632 1.013879 0.05 Uiso calc U R 1
C C45 0.5188(4) 0.2814(3) 0.9952(2) 0.0331(10) Uani d . . 1
H H45A 0.487847 0.269851 1.041888 0.05 Uiso calc U R 1
H H45B 0.462114 0.264328 0.968039 0.05 Uiso calc U R 1
H H45C 0.522374 0.343852 0.970867 0.05 Uiso calc U R 1
C C46 1.0922(4) 0.2913(3) 1.0310(2) 0.0302(10) Uani d . . 1
H H46 1.098559 0.28539 0.985031 0.036 Uiso calc U R 1
C C47 1.1832(5) 0.2154(4) 1.0852(3) 0.0458(14) Uani d . . 1
H H47A 1.183516 0.222027 1.130004 0.069 Uiso calc U R 1
H H47B 1.267945 0.215666 1.068274 0.069 Uiso calc U R 1
H H47C 1.15622 0.159967 1.091944 0.069 Uiso calc U R 1
C C48 1.1294(5) 0.3790(4) 1.0211(3) 0.0421(13) Uani d . . 1
H H48A 1.070505 0.426481 0.98637 0.063 Uiso calc U R 1
H H48B 1.214421 0.381243 1.004663 0.063 Uiso calc U R 1
H H48C 1.127214 0.385498 1.065982 0.063 Uiso calc U R 1
C C49 0.7302(4) 0.4137(3) 0.8737(2) 0.0237(8) Uani d . . 1
C C50 0.7208(4) 0.4527(3) 0.9223(2) 0.0270(9) Uani d . . 1
H H50 0.789474 0.441464 0.954864 0.032 Uiso calc U R 1
C C51 0.6119(5) 0.5078(3) 0.9231(2) 0.0312(10) Uani d . . 1
H H51 0.605789 0.533683 0.956314 0.037 Uiso calc U R 1
C C52 0.5123(4) 0.5247(3) 0.8752(2) 0.0300(10) Uani d . . 1
H H52 0.43722 0.5616 0.876001 0.036 Uiso calc U R 1
C C53 0.5217(4) 0.4881(3) 0.8265(2) 0.0283(9) Uani d . . 1
H H53 0.453886 0.501279 0.792931 0.034 Uiso calc U R 1
C C54 0.6297(4) 0.4319(3) 0.8258(2) 0.0257(9) Uani d . . 1
H H54 0.634664 0.406084 0.792476 0.031 Uiso calc U R 1
C C55 0.9893(4) 0.4139(3) 0.8513(2) 0.0215(8) Uani d . . 1
C C56 1.1169(4) 0.3776(3) 0.8547(2) 0.0271(9) Uani d . . 1
H H56 1.141402 0.316097 0.871901 0.033 Uiso calc U R 1
C C57 1.2066(4) 0.4320(3) 0.8329(2) 0.0304(10) Uani d . . 1
H H57 1.292659 0.407532 0.836325 0.036 Uiso calc U R 1
C C58 1.1708(4) 0.5228(3) 0.8058(2) 0.0314(10) Uani d . . 1
H H58 1.232123 0.559984 0.790633 0.038 Uiso calc U R 1
C C59 1.0459(4) 0.5575(3) 0.8013(2) 0.0285(9) Uani d . . 1
H H59 1.021695 0.619123 0.782487 0.034 Uiso calc U R 1
C C60 0.9548(4) 0.5049(3) 0.8234(2) 0.0237(8) Uani d . . 1
H H60 0.869128 0.530333 0.819735 0.028 Uiso calc U R 1
C C61 0.9496(4) 0.0771(3) 0.8170(2) 0.0262(9) Uani d . . 1
C C62 1.0775(5) 0.0501(3) 0.8254(3) 0.0377(12) Uani d . . 1
H H62 1.128158 0.072379 0.849444 0.045 Uiso calc U R 1
C C63 1.1332(5) -0.0096(4) 0.7988(3) 0.0445(14) Uani d . . 1
H H63 1.221382 -0.028604 0.805114 0.053 Uiso calc U R 1
C C64 1.0590(5) -0.0410(3) 0.7630(3) 0.0397(12) Uani d . . 1
H H64 1.096326 -0.082065 0.745046 0.048 Uiso calc U R 1
C C65 0.9322(5) -0.0133(4) 0.7536(3) 0.0399(12) Uani d . . 1
H H65 0.881945 -0.034249 0.728253 0.048 Uiso calc U R 1
C C66 0.8767(5) 0.0455(3) 0.7809(2) 0.0349(11) Uani d . . 1
H H66 0.788421 0.063979 0.774754 0.042 Uiso calc U R 1
C C67 0.7200(4) 0.1268(3) 0.8704(2) 0.0241(9) Uani d . . 1
C C68 0.7072(4) 0.0401(3) 0.9114(2) 0.0251(9) Uani d . . 1
H H68 0.780008 -0.002799 0.930012 0.03 Uiso calc U R 1
C C69 0.5909(4) 0.0166(3) 0.9249(2) 0.0282(10) Uani d . . 1
H H69 0.583734 -0.042631 0.951998 0.034 Uiso calc U R 1
C C70 0.4831(4) 0.0790(3) 0.8993(2) 0.0291(10) Uani d . . 1
H H70 0.402579 0.062483 0.908635 0.035 Uiso calc U R 1
C C71 0.4942(4) 0.1655(3) 0.8599(2) 0.0300(10) Uani d . . 1
H H71 0.421173 0.208638 0.84317 0.036 Uiso calc U R 1
C C72 0.6117(4) 0.1886(3) 0.8451(2) 0.0285(10) Uani d . . 1
H H72 0.618572 0.247673 0.817202 0.034 Uiso calc U R 1
Cl Cl1 0.32974(10) 0.87163(7) 0.54977(6) 0.0276(2) Uani d . . 1
Cl Cl2 0.41595(10) 0.71113(7) 0.72749(5) 0.0277(2) Uani d . . 1
Cl Cl3 1.05510(11) 0.28743(7) 0.74896(6) 0.0291(2) Uani d . . 1
Cl Cl4 1.16726(10) 0.14621(7) 0.93701(6) 0.0273(2) Uani d . . 1
Ge Ge1 0.53350(4) 0.87814(3) 0.51994(2) 0.02124(11) Uani d . . 1
Ge Ge2 0.62162(4) 0.68198(3) 0.71336(2) 0.02222(11) Uani d . . 1
Ge Ge3 0.85061(4) 0.30281(3) 0.76869(2) 0.02374(11) Uani d . . 1
Ge Ge4 0.96453(4) 0.13324(3) 0.96981(2) 0.02295(11) Uani d . . 1
N N1 0.5828(3) 0.7572(2) 0.52907(16) 0.0192(7) Uani d . . 1
N N2 0.8996(3) 0.2564(2) 0.94901(17) 0.0217(7) Uani d . . 1
P P1 0.62170(11) 0.83338(7) 0.64057(5) 0.0209(2) Uani d . . 1
P P2 0.59852(10) 0.66455(7) 0.60081(5) 0.0195(2) Uani d . . 1
P P3 0.87258(10) 0.34181(7) 0.87166(5) 0.0207(2) Uani d . . 1
P P4 0.87652(11) 0.15375(7) 0.85361(5) 0.0220(2) Uani d . . 1

loop_
_atom_site_aniso_label
_atom_site_aniso_U_11
_atom_site_aniso_U_22
_atom_site_aniso_U_33
_atom_site_aniso_U_12
_atom_site_aniso_U_13
_atom_site_aniso_U_23
C1 0.021(2) 0.0141(16) 0.0233(18) -0.0050(14) 0.0031(15) -0.0086(15)
C2 0.024(2) 0.0186(18) 0.0245(19) -0.0054(16) 0.0013(16) -0.0093(16)
C3 0.028(2) 0.024(2) 0.027(2) -0.0040(17) 0.0004(17) -0.0123(17)
C4 0.027(2) 0.028(2) 0.0241(19) -0.0028(18) 0.0044(17) -0.0141(17)
C5 0.022(2) 0.029(2) 0.026(2) -0.0072(17) 0.0063(17) -0.0119(18)
C6 0.023(2) 0.0203(19) 0.0229(18) -0.0035(16) 0.0005(16) -0.0085(16)
C7 0.020(2) 0.025(2) 0.0253(19) -0.0080(16) 0.0040(16) -0.0108(17)
C8 0.024(2) 0.028(2) 0.036(2) -0.0016(18) 0.0034(18) -0.0154(19)
C9 0.032(3) 0.027(2) 0.036(2) -0.0146(19) 0.001(2) -0.0111(19)
C10 0.023(2) 0.032(2) 0.030(2) -0.0056(18) 0.0007(18) -0.0173(19)
C11 0.032(3) 0.039(3) 0.036(2) 0.003(2) 0.000(2) -0.010(2)
C12 0.033(3) 0.038(3) 0.042(3) -0.017(2) 0.006(2) -0.023(2)
C13 0.027(2) 0.023(2) 0.0236(18) -0.0055(17) 0.0034(16) -0.0109(16)
C14 0.040(3) 0.028(2) 0.0220(19) 0.000(2) -0.0029(19) -0.0116(18)
C15 0.044(3) 0.031(2) 0.034(2) 0.007(2) -0.003(2) -0.017(2)
C16 0.055(4) 0.025(2) 0.031(2) -0.006(2) 0.004(2) -0.0179(19)
C17 0.043(3) 0.048(3) 0.031(2) -0.010(2) 0.001(2) -0.025(2)
C18 0.030(3) 0.045(3) 0.035(2) -0.006(2) 0.001(2) -0.023(2)
C19 0.021(2) 0.025(2) 0.0260(19) -0.0067(16) 0.0041(16) -0.0109(17)
C20 0.039(3) 0.029(2) 0.032(2) -0.016(2) 0.009(2) -0.0143(19)
C21 0.043(3) 0.047(3) 0.046(3) -0.028(3) 0.019(2) -0.028(3)
C22 0.033(3) 0.073(4) 0.050(3) -0.026(3) 0.017(2) -0.043(3)
C23 0.029(3) 0.051(3) 0.047(3) -0.005(2) 0.005(2) -0.027(3)
C24 0.025(2) 0.033(2) 0.035(2) -0.0071(19) 0.0036(19) -0.016(2)
C25 0.018(2) 0.025(2) 0.0272(19) -0.0088(16) 0.0055(16) -0.0111(17)
C26 0.024(2) 0.0225(19) 0.0248(19) -0.0067(17) 0.0060(17) -0.0054(17)
C27 0.020(2) 0.033(2) 0.033(2) -0.0069(18) 0.0054(18) -0.013(2)
C28 0.027(3) 0.034(2) 0.046(3) -0.017(2) 0.013(2) -0.020(2)
C29 0.028(3) 0.020(2) 0.051(3) -0.0092(18) 0.010(2) -0.013(2)
C30 0.029(3) 0.024(2) 0.038(2) -0.0067(18) 0.005(2) -0.0136(19)
C31 0.023(2) 0.0160(17) 0.0248(19) -0.0052(15) 0.0066(16) -0.0048(16)
C32 0.020(2) 0.027(2) 0.0244(19) -0.0066(17) 0.0032(16) -0.0102(17)
C33 0.034(3) 0.027(2) 0.028(2) -0.0103(19) 0.0121(19) -0.0145(18)
C34 0.026(2) 0.023(2) 0.029(2) -0.0011(17) 0.0064(18) -0.0078(17)
C35 0.020(2) 0.022(2) 0.029(2) -0.0038(16) 0.0036(17) -0.0053(17)
C36 0.028(2) 0.0212(19) 0.0251(19) -0.0078(17) 0.0028(17) -0.0088(17)
C37 0.024(2) 0.0203(19) 0.0237(18) -0.0030(16) 0.0034(16) -0.0079(16)
C38 0.025(2) 0.030(2) 0.028(2) -0.0049(18) 0.0001(17) -0.0144(18)
C39 0.034(3) 0.047(3) 0.038(2) -0.015(2) 0.006(2) -0.027(2)
C40 0.032(3) 0.058(3) 0.037(2) -0.014(2) 0.010(2) -0.033(2)
C41 0.028(3) 0.034(2) 0.034(2) -0.0096(19) 0.0098(19) -0.019(2)
C42 0.022(2) 0.024(2) 0.027(2) -0.0050(17) 0.0022(17) -0.0105(17)
C43 0.026(2) 0.028(2) 0.0255(19) -0.0097(18) 0.0047(17) -0.0111(17)
C44 0.036(3) 0.034(2) 0.037(2) -0.016(2) 0.007(2) -0.017(2)
C45 0.026(3) 0.038(3) 0.037(2) -0.014(2) 0.005(2) -0.013(2)
C46 0.022(2) 0.039(3) 0.032(2) -0.010(2) 0.0047(18) -0.016(2)
C47 0.031(3) 0.063(4) 0.040(3) 0.002(3) -0.003(2) -0.020(3)
C48 0.034(3) 0.060(4) 0.048(3) -0.021(3) 0.008(2) -0.034(3)
C49 0.022(2) 0.0192(18) 0.028(2) -0.0037(16) 0.0028(17) -0.0067(17)
C50 0.024(2) 0.029(2) 0.030(2) -0.0082(18) 0.0056(18) -0.0131(18)
C51 0.036(3) 0.027(2) 0.034(2) -0.010(2) 0.012(2) -0.0135(19)
C52 0.022(2) 0.026(2) 0.034(2) -0.0004(18) 0.0089(18) -0.0047(19)
C53 0.021(2) 0.023(2) 0.035(2) -0.0068(17) 0.0029(18) -0.0036(18)
C54 0.022(2) 0.022(2) 0.034(2) -0.0087(17) 0.0035(18) -0.0102(18)
C55 0.022(2) 0.0223(19) 0.0206(17) -0.0053(16) 0.0023(15) -0.0085(16)
C56 0.028(2) 0.0203(19) 0.030(2) -0.0035(17) 0.0025(18) -0.0066(17)
C57 0.020(2) 0.032(2) 0.041(2) -0.0039(18) 0.0047(19) -0.015(2)
C58 0.030(3) 0.026(2) 0.039(2) -0.0130(19) 0.010(2) -0.011(2)
C59 0.033(3) 0.023(2) 0.030(2) -0.0057(18) 0.0019(19) -0.0104(18)
C60 0.025(2) 0.0213(19) 0.0264(19) -0.0052(16) 0.0014(17) -0.0107(17)
C61 0.027(2) 0.025(2) 0.0248(19) -0.0005(17) 0.0012(17) -0.0089(17)
C62 0.031(3) 0.050(3) 0.043(3) -0.001(2) -0.002(2) -0.031(2)
C63 0.036(3) 0.055(3) 0.047(3) 0.013(3) -0.005(2) -0.032(3)
C64 0.046(3) 0.042(3) 0.036(3) 0.000(2) 0.003(2) -0.024(2)
C65 0.037(3) 0.051(3) 0.043(3) -0.009(2) 0.006(2) -0.031(3)
C66 0.036(3) 0.041(3) 0.032(2) -0.001(2) 0.000(2) -0.020(2)
C67 0.027(2) 0.024(2) 0.0222(18) -0.0068(17) 0.0015(16) -0.0085(16)
C68 0.025(2) 0.025(2) 0.0249(19) -0.0067(17) 0.0044(17) -0.0087(17)
C69 0.033(3) 0.032(2) 0.027(2) -0.014(2) 0.0071(18) -0.0156(18)
C70 0.026(2) 0.042(3) 0.028(2) -0.009(2) 0.0038(18) -0.022(2)
C71 0.026(3) 0.035(2) 0.030(2) -0.0030(19) -0.0006(18) -0.015(2)
C72 0.035(3) 0.023(2) 0.028(2) -0.0096(19) 0.0028(19) -0.0098(18)
Cl1 0.0231(6) 0.0277(5) 0.0341(5) -0.0029(4) 0.0024(4) -0.0150(4)
Cl2 0.0249(6) 0.0281(5) 0.0289(5) -0.0063(4) 0.0084(4) -0.0092(4)
Cl3 0.0278(6) 0.0288(5) 0.0290(5) -0.0044(4) 0.0092(4) -0.0100(4)
Cl4 0.0217(5) 0.0277(5) 0.0308(5) -0.0021(4) 0.0013(4) -0.0105(4)
Ge1 0.0235(2) 0.0188(2) 0.0216(2) -0.00415(17) 0.00301(17) -0.00789(17)
Ge2 0.0240(3) 0.0207(2) 0.0213(2) -0.00485(17) 0.00357(17) -0.00738(17)
Ge3 0.0246(3) 0.0235(2) 0.0216(2) -0.00395(18) 0.00281(17) -0.00743(18)
Ge4 0.0238(3) 0.0209(2) 0.0225(2) -0.00397(18) 0.00234(17) -0.00681(17)
N1 0.0232(19) 0.0171(15) 0.0181(14) -0.0052(13) 0.0050(13) -0.0073(13)
N2 0.0247(19) 0.0184(16) 0.0231(16) -0.0055(14) 0.0025(14) -0.0089(14)
P1 0.0226(6) 0.0197(5) 0.0220(5) -0.0054(4) 0.0038(4) -0.0093(4)
P2 0.0202(5) 0.0174(5) 0.0218(5) -0.0059(4) 0.0032(4) -0.0080(4)
P3 0.0179(5) 0.0203(5) 0.0235(5) -0.0042(4) 0.0026(4) -0.0077(4)
P4 0.0218(6) 0.0219(5) 0.0233(5) -0.0057(4) 0.0041(4) -0.0093(4)

loop_
_atom_type_symbol
_atom_type_description
_atom_type_scat_dispersion_real
_atom_type_scat_dispersion_imag
_atom_type_scat_source
C C 0.0033 0.0016 'International Tables Vol C Tables 4.2.6.8 and 6.1.1.4'
H H 0.0000 0.0000 'International Tables Vol C Tables 4.2.6.8 and 6.1.1.4'
Cl Cl 0.1484 0.1585 'International Tables Vol C Tables 4.2.6.8 and 6.1.1.4'
Ge Ge 0.1547 1.8001 'International Tables Vol C Tables 4.2.6.8 and 6.1.1.4'
N N 0.0061 0.0033 'International Tables Vol C Tables 4.2.6.8 and 6.1.1.4'
P P 0.1023 0.0942 'International Tables Vol C Tables 4.2.6.8 and 6.1.1.4'

loop_
_geom_angle_atom_site_label_1
_geom_angle_atom_site_label_2
_geom_angle_atom_site_label_3
_geom_angle
C6 C1 C2 120.4(4)
C6 C1 N1 120.3(3)
C2 C1 N1 119.1(4)
C3 C2 C1 117.7(4)
C3 C2 C10 119.4(4)
C1 C2 C10 122.9(4)
C4 C3 C2 122.0(4)
C4 C3 H3 119.0
C2 C3 H3 119.0
C5 C4 C3 119.3(4)
C5 C4 H4 120.3
C3 C4 H4 120.3
C4 C5 C6 121.7(4)
C4 C5 H5 119.1
C6 C5 H5 119.1
C5 C6 C1 118.8(4)
C5 C6 C7 118.4(4)
C1 C6 C7 122.7(4)
C6 C7 C8 113.0(3)
C6 C7 C9 110.3(3)
C8 C7 C9 109.6(4)
C6 C7 H7 107.9
C8 C7 H7 107.9
C9 C7 H7 107.9
C7 C8 H8A 109.5
C7 C8 H8B 109.5
H8A C8 H8B 109.5
C7 C8 H8C 109.5
H8A C8 H8C 109.5
H8B C8 H8C 109.5
C7 C9 H9A 109.5
C7 C9 H9B 109.5
H9A C9 H9B 109.5
C7 C9 H9C 109.5
H9A C9 H9C 109.5
H9B C9 H9C 109.5
C2 C10 C11 110.8(4)
C2 C10 C12 111.8(4)
C11 C10 C12 110.4(4)
C2 C10 H10 107.9
C11 C10 H10 107.9
C12 C10 H10 107.9
C10 C11 H11A 109.5
C10 C11 H11B 109.5
H11A C11 H11B 109.5
C10 C11 H11C 109.5
H11A C11 H11C 109.5
H11B C11 H11C 109.5
C10 C12 H12A 109.5
C10 C12 H12B 109.5
H12A C12 H12B 109.5
C10 C12 H12C 109.5
H12A C12 H12C 109.5
H12B C12 H12C 109.5
C14 C13 C18 120.4(4)
C14 C13 P1 121.0(3)
C18 C13 P1 118.6(4)
C13 C14 C15 119.6(4)
C13 C14 H14 120.2
C15 C14 H14 120.2
C16 C15 C14 119.7(5)
C16 C15 H15 120.1
C14 C15 H15 120.1
C17 C16 C15 120.3(4)
C17 C16 H16 119.8
C15 C16 H16 119.8
C16 C17 C18 120.9(5)
C16 C17 H17 119.6
C18 C17 H17 119.6
C13 C18 C17 119.0(5)
C13 C18 H18 120.5
C17 C18 H18 120.5
C20 C19 C24 118.8(4)
C20 C19 P1 118.3(3)
C24 C19 P1 122.9(3)
C21 C20 C19 120.6(5)
C21 C20 H20 119.7
C19 C20 H20 119.7
C20 C21 C22 120.1(5)
C20 C21 H21 120.0
C22 C21 H21 120.0
C21 C22 C23 120.1(5)
C21 C22 H22 119.9
C23 C22 H22 119.9
C24 C23 C22 120.2(5)
C24 C23 H23 119.9
C22 C23 H23 119.9
C23 C24 C19 120.2(4)
C23 C24 H24 119.9
C19 C24 H24 119.9
C26 C25 C30 118.9(4)
C26 C25 P2 120.2(3)
C30 C25 P2 120.4(3)
C27 C26 C25 119.9(4)
C27 C26 H26 120.1
C25 C26 H26 120.1
C28 C27 C26 120.0(4)
C28 C27 H27 120.0
C26 C27 H27 120.0
C29 C28 C27 120.2(4)
C29 C28 H28 119.9
C27 C28 H28 119.9
C28 C29 C30 121.0(4)
C28 C29 H29 119.5
C30 C29 H29 119.5
C29 C30 C25 119.9(4)
C29 C30 H30 120.0
C25 C30 H30 120.0
C36 C31 C32 118.5(4)
C36 C31 P2 119.9(3)
C32 C31 P2 121.6(3)
C33 C32 C31 120.1(4)
C33 C32 H32 119.9
C31 C32 H32 119.9
C32 C33 C34 120.4(4)
C32 C33 H33 119.8
C34 C33 H33 119.8
C35 C34 C33 120.0(4)
C35 C34 H34 120.0
C33 C34 H34 120.0
C34 C35 C36 120.2(4)
C34 C35 H35 119.9
C36 C35 H35 119.9
C35 C36 C31 120.7(4)
C35 C36 H36 119.7
C31 C36 H36 119.7
C42 C37 C38 120.3(4)
C42 C37 N2 120.3(4)
C38 C37 N2 119.4(4)
C39 C38 C37 117.7(4)
C39 C38 C46 119.0(4)
C37 C38 C46 123.2(4)
C40 C39 C38 122.6(4)
C40 C39 H39 118.7
C38 C39 H39 118.7
C39 C40 C41 119.1(4)
C39 C40 H40 120.5
C41 C40 H40 120.5
C42 C41 C40 120.6(4)
C42 C41 H41 119.7
C40 C41 H41 119.7
C41 C42 C37 119.6(4)
C41 C42 C43 118.3(4)
C37 C42 C43 122.1(4)
C42 C43 C44 109.5(4)
C42 C43 C45 113.7(4)
C44 C43 C45 109.9(4)
C42 C43 H43 107.9
C44 C43 H43 107.9
C45 C43 H43 107.9
C43 C44 H44A 109.5
C43 C44 H44B 109.5
H44A C44 H44B 109.5
C43 C44 H44C 109.5
H44A C44 H44C 109.5
H44B C44 H44C 109.5
C43 C45 H45A 109.5
C43 C45 H45B 109.5
H45A C45 H45B 109.5
C43 C45 H45C 109.5
H45A C45 H45C 109.5
H45B C45 H45C 109.5
C38 C46 C48 112.4(4)
C38 C46 C47 110.2(4)
C48 C46 C47 110.7(4)
C38 C46 H46 107.8
C48 C46 H46 107.8
C47 C46 H46 107.8
C46 C47 H47A 109.5
C46 C47 H47B 109.5
H47A C47 H47B 109.5
C46 C47 H47C 109.5
H47A C47 H47C 109.5
H47B C47 H47C 109.5
C46 C48 H48A 109.5
C46 C48 H48B 109.5
H48A C48 H48B 109.5
C46 C48 H48C 109.5
H48A C48 H48C 109.5
H48B C48 H48C 109.5
C54 C49 C50 119.0(4)
C54 C49 P3 119.9(3)
C50 C49 P3 121.1(3)
C51 C50 C49 120.5(4)
C51 C50 H50 119.8
C49 C50 H50 119.8
C52 C51 C50 119.7(4)
C52 C51 H51 120.2
C50 C51 H51 120.2
C53 C52 C51 120.1(4)
C53 C52 H52 119.9
C51 C52 H52 119.9
C52 C53 C54 120.7(4)
C52 C53 H53 119.7
C54 C53 H53 119.7
C49 C54 C53 120.0(4)
C49 C54 H54 120.0
C53 C54 H54 120.0
C60 C55 C56 119.1(4)
C60 C55 P3 121.6(3)
C56 C55 P3 118.8(3)
C57 C56 C55 119.9(4)
C57 C56 H56 120.1
C55 C56 H56 120.1
C56 C57 C58 120.4(4)
C56 C57 H57 119.8
C58 C57 H57 119.8
C59 C58 C57 119.3(4)
C59 C58 H58 120.4
C57 C58 H58 120.4
C58 C59 C60 121.6(4)
C58 C59 H59 119.2
C60 C59 H59 119.2
C59 C60 C55 119.8(4)
C59 C60 H60 120.1
C55 C60 H60 120.1
C62 C61 C66 119.4(4)
C62 C61 P4 120.3(4)
C66 C61 P4 120.3(4)
C61 C62 C63 120.5(5)
C61 C62 H62 119.8
C63 C62 H62 119.8
C64 C63 C62 119.4(5)
C64 C63 H63 120.3
C62 C63 H63 120.3
C65 C64 C63 120.3(5)
C65 C64 H64 119.8
C63 C64 H64 119.8
C64 C65 C66 120.1(5)
C64 C65 H65 119.9
C66 C65 H65 119.9
C61 C66 C65 120.2(5)
C61 C66 H66 119.9
C65 C66 H66 119.9
C72 C67 C68 118.3(4)
C72 C67 P4 122.9(3)
C68 C67 P4 118.8(3)
C69 C68 C67 120.8(4)
C69 C68 H68 119.6
C67 C68 H68 119.6
C68 C69 C70 120.4(4)
C68 C69 H69 119.8
C70 C69 H69 119.8
C71 C70 C69 119.5(4)
C71 C70 H70 120.2
C69 C70 H70 120.2
C72 C71 C70 119.9(4)
C72 C71 H71 120.1
C70 C71 H71 120.1
C71 C72 C67 121.0(4)
C71 C72 H72 119.5
C67 C72 H72 119.5
N1 Ge1 Cl1 98.52(10)
N1 Ge1 P1 88.83(10)
Cl1 Ge1 P1 95.42(4)
Cl2 Ge2 P1 90.37(4)
Cl2 Ge2 P2 96.92(4)
P1 Ge2 P2 85.22(4)
Cl3 Ge3 P4 90.71(4)
Cl3 Ge3 P3 96.44(4)
P4 Ge3 P3 85.72(4)
N2 Ge4 Cl4 99.11(11)
N2 Ge4 P4 89.31(10)
Cl4 Ge4 P4 95.97(4)
C1 N1 P2 121.0(3)
C1 N1 Ge1 109.5(2)
P2 N1 Ge1 129.36(19)
C37 N2 P3 119.9(3)
C37 N2 Ge4 110.3(2)
P3 N2 Ge4 129.7(2)
C19 P1 C13 102.4(2)
C19 P1 Ge2 108.34(14)
C13 P1 Ge2 109.65(14)
C19 P1 Ge1 105.08(13)
C13 P1 Ge1 116.67(14)
Ge2 P1 Ge1 113.67(4)
N1 P2 C31 109.05(18)
N1 P2 C25 115.83(18)
C31 P2 C25 102.22(19)
N1 P2 Ge2 114.84(12)
C31 P2 Ge2 108.05(14)
C25 P2 Ge2 105.90(14)
N2 P3 C55 114.76(18)
N2 P3 C49 109.28(19)
C55 P3 C49 102.41(19)
N2 P3 Ge3 114.52(13)
C55 P3 Ge3 106.52(13)
C49 P3 Ge3 108.53(14)
C67 P4 C61 103.4(2)
C67 P4 Ge3 106.51(14)
C61 P4 Ge3 111.90(14)
C67 P4 Ge4 103.93(13)
C61 P4 Ge4 116.13(14)
Ge3 P4 Ge4 113.58(4)

loop_
_geom_bond_atom_site_label_1
_geom_bond_atom_site_label_2
_geom_bond_distance
C1 C6 1.396(6)
C1 C2 1.429(5)
C1 N1 1.463(5)
C2 C3 1.396(6)
C2 C10 1.509(6)
C3 C4 1.379(6)
C3 H3 0.95
C4 C5 1.375(6)
C4 H4 0.95
C5 C6 1.396(5)
C5 H5 0.95
C6 C7 1.526(5)
C7 C8 1.537(6)
C7 C9 1.544(6)
C7 H7 1.0
C8 H8A 0.98
C8 H8B 0.98
C8 H8C 0.98
C9 H9A 0.98
C9 H9B 0.98
C9 H9C 0.98
C10 C11 1.524(6)
C10 C12 1.535(6)
C10 H10 1.0
C11 H11A 0.98
C11 H11B 0.98
C11 H11C 0.98
C12 H12A 0.98
C12 H12B 0.98
C12 H12C 0.98
C13 C14 1.380(6)
C13 C18 1.385(6)
C13 P1 1.827(4)
C14 C15 1.389(6)
C14 H14 0.95
C15 C16 1.383(6)
C15 H15 0.95
C16 C17 1.358(7)
C16 H16 0.95
C17 C18 1.389(6)
C17 H17 0.95
C18 H18 0.95
C19 C20 1.395(6)
C19 C24 1.402(6)
C19 P1 1.816(4)
C20 C21 1.379(6)
C20 H20 0.95
C21 C22 1.381(8)
C21 H21 0.95
C22 C23 1.385(8)
C22 H22 0.95
C23 C24 1.379(6)
C23 H23 0.95
C24 H24 0.95
C25 C26 1.403(6)
C25 C30 1.405(6)
C25 P2 1.826(4)
C26 C27 1.396(6)
C26 H26 0.95
C27 C28 1.387(6)
C27 H27 0.95
C28 C29 1.366(6)
C28 H28 0.95
C29 C30 1.383(6)
C29 H29 0.95
C30 H30 0.95
C31 C36 1.394(6)
C31 C32 1.408(6)
C31 P2 1.814(4)
C32 C33 1.384(6)
C32 H32 0.95
C33 C34 1.386(6)
C33 H33 0.95
C34 C35 1.375(6)
C34 H34 0.95
C35 C36 1.390(6)
C35 H35 0.95
C36 H36 0.95
C37 C42 1.397(6)
C37 C38 1.418(6)
C37 N2 1.459(5)
C38 C39 1.389(6)
C38 C46 1.509(6)
C39 C40 1.372(7)
C39 H39 0.95
C40 C41 1.395(6)
C40 H40 0.95
C41 C42 1.391(6)
C41 H41 0.95
C42 C43 1.525(6)
C43 C44 1.533(6)
C43 C45 1.534(6)
C43 H43 1.0
C44 H44A 0.98
C44 H44B 0.98
C44 H44C 0.98
C45 H45A 0.98
C45 H45B 0.98
C45 H45C 0.98
C46 C48 1.529(6)
C46 C47 1.538(6)
C46 H46 1.0
C47 H47A 0.98
C47 H47B 0.98
C47 H47C 0.98
C48 H48A 0.98
C48 H48B 0.98
C48 H48C 0.98
C49 C54 1.388(6)
C49 C50 1.403(6)
C49 P3 1.822(4)
C50 C51 1.390(6)
C50 H50 0.95
C51 C52 1.384(6)
C51 H51 0.95
C52 C53 1.375(6)
C52 H52 0.95
C53 C54 1.393(6)
C53 H53 0.95
C54 H54 0.95
C55 C60 1.402(5)
C55 C56 1.411(6)
C55 P3 1.819(4)
C56 C57 1.389(6)
C56 H56 0.95
C57 C58 1.399(6)
C57 H57 0.95
C58 C59 1.375(6)
C58 H58 0.95
C59 C60 1.382(6)
C59 H59 0.95
C60 H60 0.95
C61 C62 1.378(6)
C61 C66 1.385(6)
C61 P4 1.828(4)
C62 C63 1.393(7)
C62 H62 0.95
C63 C64 1.386(7)
C63 H63 0.95
C64 C65 1.367(7)
C64 H64 0.95
C65 C66 1.390(6)
C65 H65 0.95
C66 H66 0.95
C67 C72 1.392(6)
C67 C68 1.402(6)
C67 P4 1.815(4)
C68 C69 1.370(6)
C68 H68 0.95
C69 C70 1.393(6)
C69 H69 0.95
C70 C71 1.388(6)
C70 H70 0.95
C71 C72 1.384(6)
C71 H71 0.95
C72 H72 0.95
Cl1 Ge1 2.2929(12)
Cl2 Ge2 2.2468(12)
Cl3 Ge3 2.2415(12)
Cl4 Ge4 2.3091(12)
Ge1 N1 1.965(3)
Ge1 P1 2.4604(11)
Ge2 P1 2.4039(11)
Ge2 P2 2.4861(11)
Ge3 P4 2.4118(12)
Ge3 P3 2.4951(11)
Ge4 N2 1.964(3)
Ge4 P4 2.4696(11)
N1 P2 1.668(3)
N2 P3 1.672(3)
